data_2229940
loop_
_publ_author_name
'Choi, Hong Dae'
'Seo, Pil Ja'
'Son, Byeng Wha'
'Lee, Uk'

_publ_section_title
;
 3-(4-Fluorophenylsulfinyl)-5-iodo-2,7-dimethyl-1-benzofuran
;
_journal_coeditor_code BV2179
_journal_issue 5
_journal_name_full 'Acta Crystallographica Section E'
_journal_page_first o1082
_journal_paper_doi 10.1107/S1600536811012591
_journal_volume 67
_journal_year 2011
_chemical_formula_iupac 'C16 H12 F I O2 S'
_chemical_formula_moiety 'C16 H12 F I O2 S'
_chemical_formula_sum 'C16 H12 F I O2 S'
_chemical_formula_weight 414.22
_chemical_name_systematic
;
3-(4-Fluorophenylsulfinyl)-5-iodo-2,7-dimethyl-1-benzofuran
;
_space_group_IT_number 2
_symmetry_cell_setting triclinic
_symmetry_space_group_name_Hall '-P 1'
_symmetry_space_group_name_H-M 'P -1'
_atom_sites_solution_hydrogens difmap
_atom_sites_solution_primary direct
_atom_sites_solution_secondary difmap
_cell_angle_alpha 71.3150(10)
_cell_angle_beta 80.8380(10)
_cell_angle_gamma 70.4850(10)
_cell_formula_units_Z 2
_cell_length_a 9.0845(2)
_cell_length_b 9.2761(2)
_cell_length_c 10.1252(2)
_cell_measurement_reflns_used 9933
_cell_measurement_temperature 173(2)
_cell_measurement_theta_max 27.49
_cell_measurement_theta_min 2.43
_cell_volume 760.53(3)
_computing_cell_refinement '<i>SAINT</i> (Bruker, 2009)'
_computing_data_collection '<i>APEX2</i> (Bruker, 2009)'
_computing_data_reduction '<i>SAINT</i> (Bruker, 2009)'
_computing_molecular_graphics '<i>ORTEP-3</i> (Farrugia, 1997) and <i>DIAMOND</i> (Brandenburg, 1998)'
_computing_publication_material '<i>SHELXL97</i> (Sheldrick, 2008)'
_computing_structure_refinement '<i>SHELXL97</i> (Sheldrick, 2008)'
_computing_structure_solution '<i>SHELXS97</i> (Sheldrick, 2008)'
_diffrn_ambient_temperature 173(2)
_diffrn_detector_area_resol_mean 10.0
_diffrn_measured_fraction_theta_full 0.997
_diffrn_measured_fraction_theta_max 0.997
_diffrn_measurement_device_type 'Bruker SMART APEXII CCD'
_diffrn_measurement_method '\f and \w'
_diffrn_radiation_monochromator 'graphite multilayer'
_diffrn_radiation_source 'rotating anode'
_diffrn_radiation_type MoK\a
_diffrn_radiation_wavelength 0.71073
_diffrn_reflns_av_R_equivalents 0.0330
_diffrn_reflns_av_sigmaI/netI 0.0234
_diffrn_reflns_limit_h_max 11
_diffrn_reflns_limit_h_min -11
_diffrn_reflns_limit_k_max 11
_diffrn_reflns_limit_k_min -12
_diffrn_reflns_limit_l_max 13
_diffrn_reflns_limit_l_min -13
_diffrn_reflns_number 13286
_diffrn_reflns_theta_full 27.49
_diffrn_reflns_theta_max 27.49
_diffrn_reflns_theta_min 2.13
_diffrn_standards_number 0
_exptl_absorpt_coefficient_mu 2.254
_exptl_absorpt_correction_T_max 0.6664
_exptl_absorpt_correction_T_min 0.6027
_exptl_absorpt_correction_type multi-scan
_exptl_absorpt_process_details '(SADABS; Bruker, 2009)'
_exptl_crystal_colour colourless
_exptl_crystal_density_diffrn 1.809
_exptl_crystal_density_method 'not measured'
_exptl_crystal_description block
_exptl_crystal_F_000 404
_exptl_crystal_size_max 0.25
_exptl_crystal_size_mid 0.23
_exptl_crystal_size_min 0.20
_refine_diff_density_max 0.293
_refine_diff_density_min -1.251
_refine_ls_extinction_method none
_refine_ls_goodness_of_fit_ref 1.148
_refine_ls_hydrogen_treatment constr
_refine_ls_matrix_type full
_refine_ls_number_parameters 192
_refine_ls_number_reflns 3477
_refine_ls_number_restraints 0
_refine_ls_restrained_S_all 1.148
_refine_ls_R_factor_all 0.0267
_refine_ls_R_factor_gt 0.0251
_refine_ls_shift/su_max 0.001
_refine_ls_shift/su_mean 0.000
_refine_ls_structure_factor_coef Fsqd
_refine_ls_weighting_details 'calc w=1/[\s^2^(Fo^2^)+(0.0297P)^2^+0.3709P] where P=(Fo^2^+2Fc^2^)/3'
_refine_ls_weighting_scheme calc
_refine_ls_wR_factor_gt 0.0637
_refine_ls_wR_factor_ref 0.0646
_reflns_number_gt 3276
_reflns_number_total 3477
_reflns_threshold_expression I>2\s(I)
_cod_data_source_file bv2179.cif
_cod_data_source_block I
_cod_database_code 2229940
_cod_database_fobs_code 2229940

loop_
_symmetry_equiv_pos_as_xyz
'x, y, z'
'-x, -y, -z'

loop_
_atom_site_type_symbol
_atom_site_label
_atom_site_fract_x
_atom_site_fract_y
_atom_site_fract_z
_atom_site_U_iso_or_equiv
_atom_site_adp_type
_atom_site_calc_flag
_atom_site_refinement_flags
_atom_site_occupancy
_atom_site_disorder_assembly
_atom_site_disorder_group
I I1 0.885022(19) 0.64773(2) 0.817121(15) 0.04100(7) Uani d . 1 . .
S S1 0.46511(6) 0.87701(6) 0.28833(5) 0.02623(11) Uani d . 1 . .
F F1 0.91534(19) 1.2241(2) 0.00671(16) 0.0487(4) Uani d . 1 . .
O O1 0.70380(17) 0.42169(18) 0.37299(15) 0.0282(3) Uani d . 1 . .
O O2 0.39368(18) 0.9370(2) 0.41076(16) 0.0337(3) Uani d . 1 . .
C C1 0.5892(2) 0.6822(2) 0.3520(2) 0.0247(4) Uani d . 1 . .
C C2 0.6891(2) 0.6179(2) 0.4686(2) 0.0242(4) Uani d . 1 . .
C C3 0.7247(2) 0.6783(3) 0.5651(2) 0.0258(4) Uani d . 1 . .
H H3 0.6807 0.7873 0.5631 0.031 Uiso calc R 1 . .
C C4 0.8280(2) 0.5699(3) 0.6641(2) 0.0289(4) Uani d . 1 . .
C C5 0.8967(2) 0.4099(3) 0.6678(2) 0.0302(4) Uani d . 1 . .
H H5 0.9687 0.3419 0.7369 0.036 Uiso calc R 1 . .
C C6 0.8620(2) 0.3475(3) 0.5724(2) 0.0283(4) Uani d . 1 . .
C C8 0.6016(2) 0.5613(3) 0.3001(2) 0.0269(4) Uani d . 1 . .
C C7 0.7563(2) 0.4570(3) 0.4756(2) 0.0255(4) Uani d . 1 . .
C C9 0.9340(3) 0.1760(3) 0.5733(3) 0.0369(5) Uani d . 1 . .
H H9A 0.8521 0.1323 0.5663 0.055 Uiso calc R 1 . .
H H9B 0.9865 0.1146 0.6604 0.055 Uiso calc R 1 . .
H H9C 1.0105 0.1694 0.4937 0.055 Uiso calc R 1 . .
C C10 0.5306(3) 0.5520(3) 0.1823(3) 0.0362(5) Uani d . 1 . .
H H10A 0.4481 0.6521 0.1470 0.054 Uiso calc R 1 . .
H H10B 0.4857 0.4632 0.2145 0.054 Uiso calc R 1 . .
H H10C 0.6112 0.5344 0.1074 0.054 Uiso calc R 1 . .
C C11 0.6111(2) 0.9745(2) 0.2075(2) 0.0254(4) Uani d . 1 . .
C C12 0.6769(3) 0.9632(3) 0.0763(2) 0.0313(5) Uani d . 1 . .
H H12 0.6505 0.8982 0.0337 0.038 Uiso calc R 1 . .
C C13 0.7807(3) 1.0468(3) 0.0079(2) 0.0353(5) Uani d . 1 . .
H H13 0.8270 1.0405 -0.0819 0.042 Uiso calc R 1 . .
C C14 0.8148(3) 1.1395(3) 0.0736(2) 0.0333(5) Uani d . 1 . .
C C15 0.7536(3) 1.1507(3) 0.2047(2) 0.0328(5) Uani d . 1 . .
H H15 0.7828 1.2132 0.2481 0.039 Uiso calc R 1 . .
C C16 0.6476(3) 1.0676(3) 0.2718(2) 0.0296(4) Uani d . 1 . .
H H16 0.6007 1.0750 0.3612 0.036 Uiso calc R 1 . .

loop_
_atom_site_aniso_label
_atom_site_aniso_U_11
_atom_site_aniso_U_22
_atom_site_aniso_U_33
_atom_site_aniso_U_12
_atom_site_aniso_U_13
_atom_site_aniso_U_23
I1 0.05179(11) 0.04985(12) 0.02844(9) -0.02072(8) -0.01085(7) -0.01101(7)
S1 0.0251(2) 0.0264(2) 0.0265(2) -0.0037(2) -0.00507(18) -0.0092(2)
F1 0.0549(9) 0.0500(9) 0.0437(8) -0.0300(8) 0.0008(7) -0.0036(7)
O1 0.0311(7) 0.0245(7) 0.0302(7) -0.0066(6) -0.0046(6) -0.0101(6)
O2 0.0319(8) 0.0362(9) 0.0336(8) -0.0068(7) 0.0023(6) -0.0164(7)
C1 0.0253(9) 0.0243(10) 0.0237(9) -0.0055(8) -0.0033(7) -0.0070(8)
C2 0.0230(9) 0.0262(10) 0.0228(9) -0.0072(8) -0.0007(7) -0.0066(8)
C3 0.0264(9) 0.0276(10) 0.0246(9) -0.0094(8) -0.0008(7) -0.0081(8)
C4 0.0311(10) 0.0363(12) 0.0225(9) -0.0143(9) -0.0024(8) -0.0080(9)
C5 0.0277(10) 0.0325(11) 0.0262(10) -0.0096(9) -0.0040(8) -0.0009(9)
C6 0.0260(9) 0.0261(10) 0.0292(10) -0.0080(8) -0.0004(8) -0.0037(8)
C8 0.0267(9) 0.0278(10) 0.0270(10) -0.0080(8) -0.0019(7) -0.0091(8)
C7 0.0263(9) 0.0257(10) 0.0257(9) -0.0093(8) -0.0008(7) -0.0079(8)
C9 0.0336(11) 0.0255(11) 0.0439(13) -0.0040(9) -0.0051(9) -0.0034(10)
C10 0.0412(12) 0.0362(12) 0.0365(12) -0.0103(10) -0.0107(9) -0.0148(10)
C11 0.0260(9) 0.0222(9) 0.0245(9) -0.0022(8) -0.0055(7) -0.0055(8)
C12 0.0350(11) 0.0338(11) 0.0275(10) -0.0081(9) -0.0046(8) -0.0132(9)
C13 0.0373(11) 0.0436(13) 0.0238(10) -0.0105(10) -0.0023(8) -0.0096(10)
C14 0.0348(11) 0.0284(11) 0.0324(11) -0.0098(9) -0.0056(9) -0.0012(9)
C15 0.0381(11) 0.0257(10) 0.0368(12) -0.0077(9) -0.0075(9) -0.0111(9)
C16 0.0339(10) 0.0270(10) 0.0274(10) -0.0043(9) -0.0038(8) -0.0111(9)

loop_
_atom_type_symbol
_atom_type_description
_atom_type_scat_dispersion_real
_atom_type_scat_dispersion_imag
_atom_type_scat_source
C C 0.0033 0.0016 'International Tables Vol C Tables 4.2.6.8 and 6.1.1.4'
H H 0.0000 0.0000 'International Tables Vol C Tables 4.2.6.8 and 6.1.1.4'
O O 0.0106 0.0060 'International Tables Vol C Tables 4.2.6.8 and 6.1.1.4'
F F 0.0171 0.0103 'International Tables Vol C Tables 4.2.6.8 and 6.1.1.4'
S S 0.1246 0.1234 'International Tables Vol C Tables 4.2.6.8 and 6.1.1.4'
I I -0.4742 1.8119 'International Tables Vol C Tables 4.2.6.8 and 6.1.1.4'

loop_
_geom_angle_atom_site_label_1
_geom_angle_atom_site_label_2
_geom_angle_atom_site_label_3
_geom_angle_site_symmetry_1
_geom_angle_site_symmetry_3
_geom_angle
_geom_angle_publ_flag
C4 I1 F1 . 2_776 161.10(6) ?
O2 S1 C1 . . 107.49(10) ?
O2 S1 C11 . . 106.55(10) ?
C1 S1 C11 . . 98.72(9) ?
C8 O1 C7 . . 106.50(16) ?
C8 C1 C2 . . 107.61(18) ?
C8 C1 S1 . . 123.72(16) ?
C2 C1 S1 . . 128.61(16) ?
C7 C2 C3 . . 119.99(19) ?
C7 C2 C1 . . 104.33(17) ?
C3 C2 C1 . . 135.67(19) ?
C4 C3 C2 . . 116.1(2) ?
C4 C3 H3 . . 122.0 ?
C2 C3 H3 . . 122.0 ?
C3 C4 C5 . . 123.2(2) ?
C3 C4 I1 . . 119.05(16) ?
C5 C4 I1 . . 117.79(15) ?
C6 C5 C4 . . 121.5(2) ?
C6 C5 H5 . . 119.3 ?
C4 C5 H5 . . 119.3 ?
C7 C6 C5 . . 114.6(2) ?
C7 C6 C9 . . 122.6(2) ?
C5 C6 C9 . . 122.8(2) ?
C1 C8 O1 . . 110.86(17) ?
C1 C8 C10 . . 133.1(2) ?
O1 C8 C10 . . 116.02(19) ?
O1 C7 C6 . . 124.59(19) ?
O1 C7 C2 . . 110.69(17) ?
C6 C7 C2 . . 124.7(2) ?
C6 C9 H9A . . 109.5 ?
C6 C9 H9B . . 109.5 ?
H9A C9 H9B . . 109.5 ?
C6 C9 H9C . . 109.5 ?
H9A C9 H9C . . 109.5 ?
H9B C9 H9C . . 109.5 ?
C8 C10 H10A . . 109.5 ?
C8 C10 H10B . . 109.5 ?
H10A C10 H10B . . 109.5 ?
C8 C10 H10C . . 109.5 ?
H10A C10 H10C . . 109.5 ?
H10B C10 H10C . . 109.5 ?
C16 C11 C12 . . 121.3(2) ?
C16 C11 S1 . . 119.71(16) ?
C12 C11 S1 . . 118.82(17) ?
C13 C12 C11 . . 119.8(2) ?
C13 C12 H12 . . 120.1 ?
C11 C12 H12 . . 120.1 ?
C14 C13 C12 . . 118.0(2) ?
C14 C13 H13 . . 121.0 ?
C12 C13 H13 . . 121.0 ?
F1 C14 C13 . . 118.6(2) ?
F1 C14 C15 . . 117.9(2) ?
C13 C14 C15 . . 123.5(2) ?
C14 C15 C16 . . 117.9(2) ?
C14 C15 H15 . . 121.0 ?
C16 C15 H15 . . 121.0 ?
C11 C16 C15 . . 119.5(2) ?
C11 C16 H16 . . 120.3 ?
C15 C16 H16 . . 120.3 ?

loop_
_geom_bond_atom_site_label_1
_geom_bond_atom_site_label_2
_geom_bond_site_symmetry_2
_geom_bond_distance
_geom_bond_publ_flag
I1 C4 . 2.101(2) ?
I1 F1 2_776 3.4226(16) ?
S1 O2 . 1.4874(16) ?
S1 C1 . 1.754(2) ?
S1 C11 . 1.797(2) ?
F1 C14 . 1.360(3) ?
O1 C8 . 1.374(3) ?
O1 C7 . 1.377(3) ?
C1 C8 . 1.349(3) ?
C1 C2 . 1.450(3) ?
C2 C7 . 1.394(3) ?
C2 C3 . 1.395(3) ?
C3 C4 . 1.385(3) ?
C3 H3 . 0.9500 ?
C4 C5 . 1.396(3) ?
C5 C6 . 1.395(3) ?
C5 H5 . 0.9500 ?
C6 C7 . 1.387(3) ?
C6 C9 . 1.502(3) ?
C8 C10 . 1.481(3) ?
C9 H9A . 0.9800 ?
C9 H9B . 0.9800 ?
C9 H9C . 0.9800 ?
C10 H10A . 0.9800 ?
C10 H10B . 0.9800 ?
C10 H10C . 0.9800 ?
C11 C16 . 1.378(3) ?
C11 C12 . 1.388(3) ?
C12 C13 . 1.381(3) ?
C12 H12 . 0.9500 ?
C13 C14 . 1.374(4) ?
C13 H13 . 0.9500 ?
C14 C15 . 1.378(3) ?
C15 C16 . 1.391(3) ?
C15 H15 . 0.9500 ?
C16 H16 . 0.9500 ?

loop_
_geom_hbond_atom_site_label_D
_geom_hbond_atom_site_label_H
_geom_hbond_atom_site_label_A
_geom_hbond_site_symmetry_A
_geom_hbond_distance_DH
_geom_hbond_distance_HA
_geom_hbond_distance_DA
_geom_hbond_angle_DHA
_geom_hbond_publ_flag
C3 H3 O2 2_676 0.95 2.51 3.444(3) 169 y
C9 H9A O2 2_666 0.98 2.48 3.437(3) 165 y
C15 H15 O1 1_565 0.95 2.49 3.342(3) 149 y

loop_
_geom_torsion_atom_site_label_1
_geom_torsion_atom_site_label_2
_geom_torsion_atom_site_label_3
_geom_torsion_atom_site_label_4
_geom_torsion_site_symmetry_1
_geom_torsion_site_symmetry_2
_geom_torsion_site_symmetry_3
_geom_torsion_site_symmetry_4
_geom_torsion
_geom_torsion_publ_flag
O2 S1 C1 C8 . . . . 139.60(18) ?
C11 S1 C1 C8 . . . . -109.88(19) ?
O2 S1 C1 C2 . . . . -37.4(2) ?
C11 S1 C1 C2 . . . . 73.1(2) ?
C8 C1 C2 C7 . . . . 0.5(2) ?
S1 C1 C2 C7 . . . . 177.84(16) ?
C8 C1 C2 C3 . . . . -178.4(2) ?
S1 C1 C2 C3 . . . . -1.0(4) ?
C7 C2 C3 C4 . . . . 0.1(3) ?
C1 C2 C3 C4 . . . . 178.8(2) ?
C2 C3 C4 C5 . . . . 1.3(3) ?
C2 C3 C4 I1 . . . . -178.54(14) ?
C3 C4 C5 C6 . . . . -1.5(3) ?
I1 C4 C5 C6 . . . . 178.28(16) ?
C4 C5 C6 C7 . . . . 0.4(3) ?
C4 C5 C6 C9 . . . . 179.8(2) ?
C2 C1 C8 O1 . . . . -0.6(2) ?
S1 C1 C8 O1 . . . . -178.17(14) ?
C2 C1 C8 C10 . . . . -179.3(2) ?
S1 C1 C8 C10 . . . . 3.1(4) ?
C7 O1 C8 C1 . . . . 0.5(2) ?
C7 O1 C8 C10 . . . . 179.49(18) ?
C8 O1 C7 C6 . . . . 179.94(19) ?
C8 O1 C7 C2 . . . . -0.2(2) ?
C5 C6 C7 O1 . . . . -179.19(19) ?
C9 C6 C7 O1 . . . . 1.3(3) ?
C5 C6 C7 C2 . . . . 1.0(3) ?
C9 C6 C7 C2 . . . . -178.5(2) ?
C3 C2 C7 O1 . . . . 178.93(17) ?
C1 C2 C7 O1 . . . . -0.1(2) ?
C3 C2 C7 C6 . . . . -1.2(3) ?
C1 C2 C7 C6 . . . . 179.7(2) ?
O2 S1 C11 C16 . . . . 7.08(19) ?
C1 S1 C11 C16 . . . . -104.19(18) ?
O2 S1 C11 C12 . . . . -168.41(16) ?
C1 S1 C11 C12 . . . . 80.32(18) ?
C16 C11 C12 C13 . . . . -0.2(3) ?
S1 C11 C12 C13 . . . . 175.24(17) ?
C11 C12 C13 C14 . . . . -0.1(3) ?
C12 C13 C14 F1 . . . . -179.2(2) ?
C12 C13 C14 C15 . . . . 1.3(4) ?
F1 C14 C15 C16 . . . . 178.33(19) ?
C13 C14 C15 C16 . . . . -2.2(4) ?
C12 C11 C16 C15 . . . . -0.7(3) ?
S1 C11 C16 C15 . . . . -176.06(16) ?
C14 C15 C16 C11 . . . . 1.8(3) ?
